data_4103575
loop_
_publ_author_name
'Matthew W. Powner'
'John D. Sutherland'
'Jack W. Szostak'

_publ_section_title
;
 Chemoselective Multicomponent One-Pot Assembly of Purine Precursors in
 Water
;
_journal_name_full 'Journal of the American Chemical Society'
_journal_page_first 16677
_journal_page_last 16688
_journal_paper_doi 10.1021/ja108197s
_journal_volume 132
_journal_year 2010
_chemical_formula_sum 'C24 H16 D16 N14 O9'
_chemical_formula_weight 676.73
_chemical_name_systematic
; 
 ? 
;
_space_group_IT_number 13
_symmetry_cell_setting monoclinic
_symmetry_space_group_name_Hall '-P 2yc'
_symmetry_space_group_name_H-M 'P 1 2/c 1'
_atom_sites_solution_hydrogens geom
_atom_sites_solution_primary direct
_atom_sites_solution_secondary difmap
_audit_creation_method SHELXL-97
_cell_angle_alpha 90.00
_cell_angle_beta 114.471(2)
_cell_angle_gamma 90.00
_cell_formula_units_Z 2
_cell_length_a 14.870(3)
_cell_length_b 7.1093(12)
_cell_length_c 14.467(2)
_cell_measurement_reflns_used 7934
_cell_measurement_temperature 100(2)
_cell_measurement_theta_max 27.0
_cell_measurement_theta_min 2.76
_cell_volume 1392.0(4)
_computing_cell_refinement 'SAINT 7.46A (Bruker-AXS, 2009)'
_computing_data_collection 'APEX2 v2009.3.0 (Bruker-AXS, 2009)'
_computing_data_reduction 'SAINT 7.46A (Bruker-AXS, 2009)'
_computing_molecular_graphics 'Bruker SHELXTL'
_computing_publication_material 'Bruker SHELXTL'
_computing_structure_refinement 'SHELXL-97 (Sheldrick, 2008)'
_computing_structure_solution 'SHELXS-97 (Sheldrick, 2008)'
_diffrn_ambient_temperature 100(2)
_diffrn_measured_fraction_theta_full 0.999
_diffrn_measured_fraction_theta_max 0.999
_diffrn_measurement_device_type 'CCD area detector'
_diffrn_measurement_method 'phi and omega scans'
_diffrn_radiation_monochromator graphite
_diffrn_radiation_source 'fine-focus sealed tube'
_diffrn_radiation_type MoK\a
_diffrn_radiation_wavelength 0.71073
_diffrn_reflns_av_R_equivalents 0.0446
_diffrn_reflns_av_sigmaI/netI 0.0296
_diffrn_reflns_limit_h_max 19
_diffrn_reflns_limit_h_min -19
_diffrn_reflns_limit_k_max 9
_diffrn_reflns_limit_k_min -9
_diffrn_reflns_limit_l_max 18
_diffrn_reflns_limit_l_min -18
_diffrn_reflns_number 17219
_diffrn_reflns_theta_full 27.11
_diffrn_reflns_theta_max 27.11
_diffrn_reflns_theta_min 1.50
_exptl_absorpt_coefficient_mu 0.124
_exptl_absorpt_correction_T_max 0.9829
_exptl_absorpt_correction_T_min 0.9567
_exptl_absorpt_correction_type multi-scan
_exptl_absorpt_process_details sadabs
_exptl_crystal_colour 'pale yellow'
_exptl_crystal_density_diffrn 1.615
_exptl_crystal_density_method 'not measured'
_exptl_crystal_description block
_exptl_crystal_F_000 692
_exptl_crystal_size_max 0.36
_exptl_crystal_size_mid 0.20
_exptl_crystal_size_min 0.14
_refine_diff_density_max 0.578
_refine_diff_density_min -0.524
_refine_diff_density_rms 0.066
_refine_ls_extinction_method none
_refine_ls_goodness_of_fit_ref 1.055
_refine_ls_hydrogen_treatment mixed
_refine_ls_matrix_type full
_refine_ls_number_parameters 256
_refine_ls_number_reflns 3072
_refine_ls_number_restraints 2
_refine_ls_restrained_S_all 1.055
_refine_ls_R_factor_all 0.0598
_refine_ls_R_factor_gt 0.0479
_refine_ls_shift/su_max 0.000
_refine_ls_shift/su_mean 0.000
_refine_ls_structure_factor_coef Fsqd
_refine_ls_weighting_details 'calc w=1/[\s^2^(Fo^2^)+(0.0688P)^2^+0.8238P] where P=(Fo^2^+2Fc^2^)/3'
_refine_ls_weighting_scheme calc
_refine_ls_wR_factor_gt 0.1220
_refine_ls_wR_factor_ref 0.1330
_reflns_number_gt 2475
_reflns_number_total 3072
_reflns_threshold_expression >2sigma(I)
_cod_data_source_file ja108197s_si_010.cif
_cod_data_source_block MP2-066-X
_cod_database_code 4103575

loop_
_symmetry_equiv_pos_as_xyz
'x, y, z'
'-x, y, -z+1/2'
'-x, -y, -z'
'x, -y, z-1/2'

loop_
_atom_site_label
_atom_site_type_symbol
_atom_site_fract_x
_atom_site_fract_y
_atom_site_fract_z
_atom_site_U_iso_or_equiv
_atom_site_adp_type
_atom_site_occupancy
_atom_site_symmetry_multiplicity
_atom_site_calc_flag
_atom_site_refinement_flags
_atom_site_disorder_assembly
_atom_site_disorder_group
O1W O 0.5000 0.9747(3) 0.7500 0.0339(5) Uani 1 2 d S . .
D1W D 0.5305 0.8713 0.7275 0.041 Uiso 1 1 d R . .
O1 O 0.93981(9) 0.86660(16) 0.82616(9) 0.0243(3) Uani 1 1 d . . .
O2 O 0.82598(10) 0.6707(2) 0.51981(11) 0.0319(3) Uani 1 1 d . A .
O3 O 0.80994(19) 1.2336(4) 0.4251(2) 0.0246(8) Uani 0.492(4) 1 d PD A 1
O3B O 0.71317(18) 1.1125(4) 0.33123(19) 0.0241(8) Uani 0.508(4) 1 d PD A 2
N1 N 0.97511(11) 0.5610(2) 0.87232(11) 0.0218(3) Uani 1 1 d . . .
N2 N 1.00462(13) 0.2494(2) 0.91416(14) 0.0276(4) Uani 1 1 d . . .
N3 N 0.84018(11) 0.64560(19) 0.71903(11) 0.0205(3) Uani 1 1 d . . .
N4 N 0.64526(11) 0.8667(3) 0.44510(12) 0.0283(4) Uani 1 1 d . . .
N5 N 0.52750(12) 0.6714(2) 0.59616(15) 0.0345(4) Uani 1 1 d . A .
N6 N 0.67700(10) 0.7394(2) 0.60676(11) 0.0217(3) Uani 1 1 d . . .
N7 N 0.35585(12) 0.8230(2) 0.35518(15) 0.0362(4) Uani 1 1 d . . .
C1 C 0.92077(12) 0.6985(2) 0.80870(12) 0.0195(3) Uani 1 1 d . . .
C2 C 0.95307(13) 0.3799(2) 0.84805(14) 0.0218(4) Uani 1 1 d . . .
C3 C 0.87739(14) 0.3250(2) 0.75372(14) 0.0249(4) Uani 1 1 d . . .
H3 H 0.86572(14) 0.1949(2) 0.73478(14) 0.030 Uiso 1 1 d R . .
C4 C 0.82280(13) 0.4604(2) 0.69210(14) 0.0238(4) Uani 1 1 d . . .
H4 H 0.77068(13) 0.4276(2) 0.62789(14) 0.029 Uiso 1 1 d R . .
C5 C 0.78097(12) 0.7931(2) 0.65197(13) 0.0207(4) Uani 1 1 d . A .
H5 H 0.78772(12) 0.9049(2) 0.69154(13) 0.025 Uiso 1 1 d R . .
C6 C 0.81465(13) 0.8377(3) 0.56710(13) 0.0251(4) Uani 1 1 d . . .
H6 H 0.87790(13) 0.8975(3) 0.60041(13) 0.030 Uiso 1 1 d R A .
C7 C 0.74030(13) 0.9637(3) 0.48786(14) 0.0290(4) Uani 0.492(4) 1 d PD A 1
H7 H 0.73061(13) 1.0677(3) 0.52506(14) 0.035 Uiso 0.492(4) 1 d PR A 1
C7B C 0.74030(13) 0.9637(3) 0.48786(14) 0.0290(4) Uani 0.508(4) 1 d P A 2
H7B H 0.73273(12) 1.0918(2) 0.51676(14) 0.035 Uiso 0.508(4) 1 d PR A 2
C8 C 0.61261(12) 0.7944(2) 0.51205(14) 0.0219(4) Uani 1 1 d . A .
C9 C 0.51986(13) 0.7518(2) 0.50567(15) 0.0256(4) Uani 1 1 d . . .
C10 C 0.62098(14) 0.6686(3) 0.65447(16) 0.0287(4) Uani 1 1 d . A .
H10 H 0.64814(14) 0.6226(3) 0.72300(16) 0.034 Uiso 1 1 d R . .
C11 C 0.7670(5) 1.0519(8) 0.4048(5) 0.0224(12) Uani 0.492(4) 1 d PD A 1
H11A H 0.7078(5) 1.0589(8) 0.3432(5) 0.027 Uiso 0.492(4) 1 d PR A 1
H11B H 0.8116(5) 0.9686(8) 0.3924(5) 0.027 Uiso 0.492(4) 1 d PR A 1
C11B C 0.7749(5) 0.9799(8) 0.4015(5) 0.0205(11) Uani 0.508(4) 1 d PD A 2
H11D H 0.8423(5) 1.0220(8) 0.4281(5) 0.025 Uiso 0.508(4) 1 d PR A 2
H11C H 0.7708(5) 0.8603(8) 0.3692(5) 0.025 Uiso 0.508(4) 1 d PR A 2
C12 C 0.42919(13) 0.7882(2) 0.42237(16) 0.0289(4) Uani 1 1 d . A .
D2 D 0.885(2) 0.640(4) 0.548(2) 0.043(7) Uiso 1 1 d . . .
D2A D 0.9880(16) 0.131(4) 0.8974(18) 0.033(6) Uiso 1 1 d . . .
D2B D 1.0456(19) 0.281(4) 0.976(2) 0.041(7) Uiso 1 1 d . . .
D3 D 0.757(4) 1.321(8) 0.420(4) 0.049(15) Uiso 0.492(4) 1 d P A 1
D3B D 0.712(3) 1.214(6) 0.366(3) 0.014(9) Uiso 0.508(4) 1 d P A 2
D4 D 0.5999(17) 0.915(3) 0.3916(18) 0.030(6) Uiso 1 1 d . . .
O2W O 0.34403(14) 0.5706(2) 0.60373(15) 0.0540(5) Uani 1 1 d . . .
D2WA D 0.3203 0.4699 0.5874 0.065 Uiso 1 1 d R . .
D2WB D 0.4007 0.6012 0.5949 0.065 Uiso 1 1 d R . .

loop_
_atom_site_aniso_label
_atom_site_aniso_U_11
_atom_site_aniso_U_22
_atom_site_aniso_U_33
_atom_site_aniso_U_23
_atom_site_aniso_U_13
_atom_site_aniso_U_12
O1W 0.0396(11) 0.0358(11) 0.0288(10) 0.000 0.0169(9) 0.000
O1 0.0292(7) 0.0176(6) 0.0218(6) -0.0014(5) 0.0061(5) -0.0023(5)
O2 0.0215(7) 0.0484(9) 0.0266(7) -0.0137(6) 0.0109(6) -0.0037(6)
O3 0.0248(14) 0.0236(14) 0.0278(14) 0.0035(10) 0.0133(11) -0.0009(10)
O3B 0.0264(14) 0.0268(15) 0.0193(14) 0.0023(11) 0.0097(11) 0.0044(10)
N1 0.0271(8) 0.0202(7) 0.0208(7) 0.0002(6) 0.0127(6) -0.0001(6)
N2 0.0312(9) 0.0196(8) 0.0354(10) 0.0035(7) 0.0172(8) 0.0012(6)
N3 0.0214(7) 0.0192(7) 0.0224(7) -0.0019(6) 0.0105(6) -0.0018(5)
N4 0.0170(7) 0.0463(10) 0.0210(8) -0.0008(7) 0.0071(6) -0.0030(7)
N5 0.0255(8) 0.0278(8) 0.0555(11) 0.0136(8) 0.0221(8) 0.0035(6)
N6 0.0205(7) 0.0201(7) 0.0275(8) -0.0026(6) 0.0129(6) -0.0017(6)
N7 0.0221(8) 0.0305(9) 0.0549(11) 0.0053(8) 0.0150(8) 0.0003(7)
C1 0.0234(8) 0.0211(8) 0.0175(8) -0.0013(6) 0.0120(7) -0.0018(6)
C2 0.0240(9) 0.0202(8) 0.0284(9) 0.0015(7) 0.0182(8) 0.0010(7)
C3 0.0291(9) 0.0179(8) 0.0324(10) -0.0047(7) 0.0176(8) -0.0042(7)
C4 0.0247(9) 0.0218(9) 0.0275(9) -0.0069(7) 0.0135(8) -0.0060(7)
C5 0.0207(8) 0.0205(8) 0.0214(8) -0.0025(6) 0.0093(7) -0.0032(6)
C6 0.0189(8) 0.0364(10) 0.0206(8) -0.0039(7) 0.0087(7) -0.0066(7)
C7 0.0198(8) 0.0460(11) 0.0209(9) 0.0003(8) 0.0083(7) -0.0075(8)
C7B 0.0198(8) 0.0460(11) 0.0209(9) 0.0003(8) 0.0083(7) -0.0075(8)
C8 0.0195(8) 0.0191(8) 0.0276(9) -0.0058(7) 0.0102(7) -0.0011(6)
C9 0.0204(9) 0.0186(8) 0.0401(11) -0.0001(7) 0.0146(8) 0.0002(6)
C10 0.0284(10) 0.0224(9) 0.0431(11) 0.0085(8) 0.0227(9) 0.0045(7)
C11 0.022(2) 0.025(3) 0.020(2) 0.001(3) 0.0079(18) 0.002(3)
C11B 0.019(2) 0.022(3) 0.022(2) 0.002(2) 0.0107(16) 0.004(2)
C12 0.0207(9) 0.0198(8) 0.0485(12) 0.0008(8) 0.0168(9) -0.0010(7)
O2W 0.0717(12) 0.0312(8) 0.0862(14) -0.0228(8) 0.0599(11) -0.0188(8)

loop_
_atom_type_symbol
_atom_type_description
_atom_type_scat_dispersion_real
_atom_type_scat_dispersion_imag
_atom_type_scat_source
C C 0.0033 0.0016 'International Tables Vol C Tables 4.2.6.8 and 6.1.1.4'
H H 0.0000 0.0000 'International Tables Vol C Tables 4.2.6.8 and 6.1.1.4'
N N 0.0061 0.0033 'International Tables Vol C Tables 4.2.6.8 and 6.1.1.4'
O O 0.0106 0.0060 'International Tables Vol C Tables 4.2.6.8 and 6.1.1.4'
D D 0.0000 0.0000 'International Tables Vol C Tables 4.2.6.8 and 6.1.1.4'

loop_
_geom_angle_atom_site_label_1
_geom_angle_atom_site_label_2
_geom_angle_atom_site_label_3
_geom_angle
C6 O2 D2 107.6(18)
C11 O3 D3 107(3)
C11 O3 D3B 60.1(18)
D3 O3 D3B 53(3)
C11B O3B D3B 107(2)
C2 N1 C1 120.18(15)
C2 N2 D2A 117.2(15)
C2 N2 D2B 120.3(17)
D2A N2 D2B 122(2)
C4 N3 C1 120.61(15)
C4 N3 C5 120.96(15)
C1 N3 C5 118.24(14)
C8 N4 C7 116.61(15)
C8 N4 D4 114.5(15)
C7 N4 D4 117.1(15)
C10 N5 C9 105.50(15)
C8 N6 C10 106.82(15)
C8 N6 C5 123.24(14)
C10 N6 C5 128.27(16)
O1 C1 N1 122.62(16)
O1 C1 N3 119.04(15)
N1 C1 N3 118.34(15)
N2 C2 N1 118.58(17)
N2 C2 C3 119.55(17)
N1 C2 C3 121.86(16)
C4 C3 C2 117.70(16)
C3 C4 N3 120.91(17)
N3 C5 N6 110.32(13)
N3 C5 C6 111.97(14)
N6 C5 C6 109.34(14)
O2 C6 C7 109.06(15)
O2 C6 C5 110.86(15)
C7 C6 C5 110.45(14)
H7 C7 N4 104.92(11)
H7 C7 C6 105.28(10)
N4 C7 C6 108.48(16)
H7 C7 C11 105.6(2)
N4 C7 C11 112.2(3)
C6 C7 C11 119.1(3)
N4 C8 N6 121.18(15)
N4 C8 C9 133.04(17)
N6 C8 C9 105.72(16)
C8 C9 N5 109.79(16)
C8 C9 C12 126.36(18)
N5 C9 C12 123.82(16)
N5 C10 N6 112.15(18)
H11A C11 H11B 107.3
H11A C11 O3 107.8(3)
H11B C11 O3 108.3(3)
H11A C11 C7 108.1(3)
H11B C11 C7 108.3(2)
O3 C11 C7 116.6(4)
H11A C11 D3B 54.8(18)
H11B C11 D3B 140.9(16)
O3 C11 D3B 57.8(17)
C7 C11 D3B 110.4(16)
H11C C11B H11D 108.5
H11C C11B O3B 110.5(3)
H11D C11B O3B 109.9(3)
N7 C12 C9 178.1(2)
D2WA O2W D2WB 119.3

loop_
_geom_bond_atom_site_label_1
_geom_bond_atom_site_label_2
_geom_bond_distance
O1W D1W 0.9868
O1 C1 1.230(2)
O2 C6 1.415(2)
O2 D2 0.83(3)
O3 C11 1.417(6)
O3 D3 0.99(6)
O3 D3B 1.36(4)
O3B C11B 1.411(6)
O3B D3B 0.89(5)
N1 C2 1.339(2)
N1 C1 1.356(2)
N2 C2 1.325(2)
N2 D2A 0.88(3)
N2 D2B 0.88(3)
N3 C4 1.367(2)
N3 C1 1.404(2)
N3 C5 1.452(2)
N4 C8 1.352(2)
N4 C7 1.460(2)
N4 D4 0.86(2)
N5 C10 1.293(3)
N5 C9 1.389(3)
N6 C8 1.364(2)
N6 C10 1.378(2)
N6 C5 1.458(2)
N7 C12 1.148(3)
C2 C3 1.417(3)
C3 H3 0.9600
C3 C4 1.335(3)
C4 H4 0.9600
C5 H5 0.9601
C5 C6 1.539(2)
C6 H6 0.9600
C6 C7 1.513(3)
C7 H7 0.9600
C7 C11 1.545(6)
C8 C9 1.377(2)
C9 C12 1.411(3)
C10 H10 0.9600
C11 H11A 0.9600
C11 H11B 0.9600
C11 D3B 1.39(4)
C11B H11C 0.9600
C11B H11D 0.9600
O2W D2WA 0.7896
O2W D2WB 0.9292

loop_
_geom_hbond_atom_site_label_D
_geom_hbond_atom_site_label_H
_geom_hbond_atom_site_label_A
_geom_hbond_distance_DH
_geom_hbond_distance_HA
_geom_hbond_distance_DA
_geom_hbond_angle_DHA
_geom_hbond_site_symmetry_A
O2 D2 N1 0.83(3) 2.00(3) 2.823(2) 174(3) 2_756
N2 D2B O3 0.88(3) 2.06(3) 2.777(3) 139(2) 2_746
N2 D2B N1 0.88(3) 2.60(3) 3.268(2) 134(2) 3_767
N2 D2A O1 0.88(3) 2.12(3) 2.990(2) 168(2) 1_545
N4 D4 O1W 0.86(2) 2.12(2) 2.9753(19) 173(2) 3_676
O3 D3 O2W 0.99(6) 1.59(6) 2.561(3) 167(5) 3_676
O3B D3B O2W 0.89(5) 1.88(4) 2.711(3) 156(3) 3_676
O1W D1W N5 0.99 2.36 3.244(2) 149.0 .
O2W D2WA O2 0.79 2.31 2.964(2) 140.6 3_666
O2W D2WA N4 0.79 2.53 3.207(2) 144.4 3_666
O2W D2WB N5 0.93 1.94 2.866(2) 172.3 .

loop_
_geom_torsion_atom_site_label_1
_geom_torsion_atom_site_label_2
_geom_torsion_atom_site_label_3
_geom_torsion_atom_site_label_4
_geom_torsion
C2 N1 C1 O1 -177.84(16)
C2 N1 C1 N3 1.6(2)
C4 N3 C1 O1 173.38(16)
C5 N3 C1 O1 -1.7(2)
C4 N3 C1 N1 -6.1(2)
C5 N3 C1 N1 178.84(14)
C1 N1 C2 N2 -176.77(15)
C1 N1 C2 C3 4.0(2)
N2 C2 C3 C4 175.61(16)
N1 C2 C3 C4 -5.1(2)
H3 C3 C4 H4 0.38(12)
C2 C3 C4 H4 -179.57(11)
C2 C3 C4 N3 0.6(2)
C5 N3 C4 H4 0.02(17)
C1 N3 C4 C3 4.9(2)
C5 N3 C4 C3 179.88(16)
C4 N3 C5 N6 41.8(2)
C1 N3 C5 N6 -143.10(14)
C4 N3 C5 C6 -80.17(19)
C1 N3 C5 C6 94.88(17)
C8 N6 C5 N3 -148.27(15)
C10 N6 C5 N3 48.5(2)
C8 N6 C5 C6 -24.7(2)
C10 N6 C5 C6 172.03(16)
N3 C5 C6 O2 48.25(19)
N6 C5 C6 O2 -74.32(18)
H5 C5 C6 C7 -71.24(14)
N3 C5 C6 C7 169.24(14)
N6 C5 C6 C7 46.67(19)
C8 N4 C7 H7 -61.99(16)
C8 N4 C7 C6 50.1(2)
C8 N4 C7 C11 -176.2(3)
H6 C6 C7 H7 -65.02(5)
O2 C6 C7 H7 174.22(10)
C5 C6 C7 H7 52.15(13)
H6 C6 C7 N4 -176.91(10)
O2 C6 C7 N4 62.33(18)
C5 C6 C7 N4 -59.73(19)
H6 C6 C7 C11 53.2(3)
O2 C6 C7 C11 -67.6(3)
C5 C6 C7 C11 170.3(3)
C7 N4 C8 N6 -27.9(3)
C7 N4 C8 C9 155.25(19)
C10 N6 C8 N4 -178.53(16)
C5 N6 C8 N4 15.1(2)
C10 N6 C8 C9 -0.95(19)
C5 N6 C8 C9 -167.29(15)
N4 C8 C9 N5 177.31(19)
N6 C8 C9 N5 0.1(2)
N4 C8 C9 C12 -4.7(3)
N6 C8 C9 C12 178.09(17)
C10 N5 C9 C8 0.8(2)
C10 N5 C9 C12 -177.24(18)
C9 N5 C10 N6 -1.4(2)
C8 N6 C10 N5 1.5(2)
C5 N6 C10 N5 166.96(17)
H7 C7 C11 H11A -96.52(10)
N4 C7 C11 H11A 17.2(2)
C6 C7 C11 H11A 145.48(16)
H7 C7 C11 H11B 147.48(4)
N4 C7 C11 H11B -98.76(18)
C6 C7 C11 H11B 29.5(3)
H7 C7 C11 O3 25.1(5)
N4 C7 C11 O3 138.9(4)
C6 C7 C11 O3 -92.9(5)
